data_1566350
loop_
_publ_author_name
'Huang, Huanan'
'Liu, Lingxiu'
'Wang, Jianguo'
'Zhou, Ying'
'Hu, Huanan'
'Ye, Xinglin'
'Liu, Guochang'
'Xu, Zhixiong'
'Xu, Han'
'Yang, Wen'
'Wang, Yawei'
'Peng, You'
'Yang, Pinghua'
'Sun, Jianqi'
'Yan, Ping'
'Cao, Xiaohua'
'Tang, Ben Zhong'

_publ_section_title
;
 Aggregation caused quenching to aggregation induced emission
 transformation: a precise tuning based on BN-doped polycyclic aromatic
 hydrocarbons toward subcellular organelle specific imaging
;
_journal_name_full 'Chemical Science'
_journal_paper_doi 10.1039/D2SC00380E
_journal_year 2022
_chemical_formula_moiety 'C36 H33 B N4'
_chemical_formula_sum 'C36 H33 B N4'
_chemical_formula_weight 532.47
_space_group_crystal_system monoclinic
_space_group_IT_number 14
_space_group_name_Hall '-P 2yn'
_space_group_name_H-M_alt 'P 1 21/n 1'
_atom_sites_solution_hydrogens geom
_atom_sites_solution_primary direct
_audit_creation_date 2021-02-03
_audit_creation_method
;
Olex2 1.3-alpha
(compiled 2020.09.11 svn.r3730fd0d for OlexSys, GUI svn.r6159)
;
_audit_update_record
;
2021-07-25 deposited with the CCDC.	2022-02-07 downloaded from the CCDC.
;
_cell_angle_alpha 90
_cell_angle_beta 95.494(9)
_cell_angle_gamma 90
_cell_formula_units_Z 4
_cell_length_a 14.3480(15)
_cell_length_b 9.7155(7)
_cell_length_c 20.1083(19)
_cell_measurement_reflns_used 2236
_cell_measurement_temperature 149.99(10)
_cell_measurement_theta_max 71.8490
_cell_measurement_theta_min 3.9720
_cell_volume 2790.2(4)
_computing_cell_refinement 'CrysAlisPro 1.171.38.43f (Rigaku OD, 2015)'
_computing_data_collection 'CrysAlisPro 1.171.38.43f (Rigaku OD, 2015)'
_computing_data_reduction 'CrysAlisPro 1.171.38.43f (Rigaku OD, 2015)'
_computing_molecular_graphics 'Olex2 1.3-alpha (Dolomanov et al., 2009)'
_computing_publication_material 'Olex2 1.3-alpha (Dolomanov et al., 2009)'
_computing_structure_refinement 'SHELXL 2018/3 (Sheldrick, 2015)'
_computing_structure_solution 'SHELXS  (Sheldrick, 2008)'
_diffrn_ambient_environment N~2~
_diffrn_ambient_temperature 149.99(10)
_diffrn_detector 'CCD plate'
_diffrn_detector_area_resol_mean 5.2684
_diffrn_detector_type AtlasS2
_diffrn_measured_fraction_theta_full 1.000
_diffrn_measured_fraction_theta_max 1.000
_diffrn_measurement_details
;
List of Runs (angles in degrees, time in seconds):

  # Type    Start    End  Width  t~exp~   \w     \q     \k     \f   Frames
#--------------------------------------------------------------------------
  1  \w    -62.00  21.00   1.00   10.00    --  -40.73  38.00  30.00   83
  2  \w     43.00  95.00   1.00   10.00    --   40.73-125.00  60.00   52
  3  \w     30.00 108.00   1.00   15.00    --  107.58 -94.00  60.00   78
  4  \w     37.00 131.00   1.00   15.00    --  107.58 -45.00  30.00   94
  5  \w     79.00 178.00   1.00   15.00    --  107.58  30.00  60.00   99
  6  \w    107.00 134.00   1.00   15.00    --  107.58 125.00 -60.00   27
  7  \w     41.00 133.00   1.00   15.00    --  107.58 -45.00-120.00   92
  8  \w     43.00  96.00   1.00   15.00    --  107.58 -94.00 -90.00   53
  9  \w   -112.00 -12.00   1.00   10.00    --  -40.73 -77.00-120.00  100
;
_diffrn_measurement_device 'four-circle diffractometer'
_diffrn_measurement_device_type 'SuperNova, Dual, Cu at zero, AtlasS2'
_diffrn_measurement_method '\w scans'
_diffrn_orient_matrix_type 'CrysAlisPro convention (1999,Acta A55,543-557)'
_diffrn_orient_matrix_UB_11 -0.0373403000
_diffrn_orient_matrix_UB_12 0.0233574000
_diffrn_orient_matrix_UB_13 -0.0735416000
_diffrn_orient_matrix_UB_21 0.0932925000
_diffrn_orient_matrix_UB_22 -0.0530727000
_diffrn_orient_matrix_UB_23 -0.0224534000
_diffrn_orient_matrix_UB_31 -0.0393564000
_diffrn_orient_matrix_UB_32 -0.1474757000
_diffrn_orient_matrix_UB_33 -0.0035266000
_diffrn_radiation_monochromator mirror
_diffrn_radiation_probe x-ray
_diffrn_radiation_type 'Cu K\a'
_diffrn_radiation_wavelength 1.54184
_diffrn_reflns_av_R_equivalents 0.0560
_diffrn_reflns_av_unetI/netI 0.0659
_diffrn_reflns_Laue_measured_fraction_full 1.000
_diffrn_reflns_Laue_measured_fraction_max 1.000
_diffrn_reflns_limit_h_max 16
_diffrn_reflns_limit_h_min -17
_diffrn_reflns_limit_k_max 11
_diffrn_reflns_limit_k_min -11
_diffrn_reflns_limit_l_max 23
_diffrn_reflns_limit_l_min -20
_diffrn_reflns_number 4941
_diffrn_reflns_point_group_measured_fraction_full 1.000
_diffrn_reflns_point_group_measured_fraction_max 1.000
_diffrn_reflns_theta_full 66.599
_diffrn_reflns_theta_max 66.599
_diffrn_reflns_theta_min 3.626
_diffrn_source 'micro-focus sealed X-ray tube'
_diffrn_source_type 'SuperNova (Cu) X-ray Source'
_exptl_absorpt_coefficient_mu 0.572
_exptl_absorpt_correction_T_max 1.00000
_exptl_absorpt_correction_T_min 0.58119
_exptl_absorpt_correction_type multi-scan
_exptl_absorpt_process_details
;
CrysAlisPro 1.171.38.43f (Rigaku Oxford Diffraction, 2015)
Empirical absorption correction using spherical harmonics,
 implemented in SCALE3 ABSPACK scaling algorithm.
;
_exptl_crystal_colour red
_exptl_crystal_colour_primary red
_exptl_crystal_density_diffrn 1.268
_exptl_crystal_description block
_exptl_crystal_F_000 1128
_exptl_crystal_size_max 0.12
_exptl_crystal_size_mid 0.11
_exptl_crystal_size_min 0.09
_refine_diff_density_max 0.439
_refine_diff_density_min -0.399
_refine_diff_density_rms 0.108
_refine_ls_extinction_method none
_refine_ls_goodness_of_fit_ref 1.058
_refine_ls_hydrogen_treatment constr
_refine_ls_matrix_type full
_refine_ls_number_parameters 375
_refine_ls_number_reflns 4941
_refine_ls_number_restraints 0
_refine_ls_restrained_S_all 1.058
_refine_ls_R_factor_all 0.1400
_refine_ls_R_factor_gt 0.1150
_refine_ls_shift/su_max 0.000
_refine_ls_shift/su_mean 0.000
_refine_ls_structure_factor_coef Fsqd
_refine_ls_weighting_details 'w=1/[\s^2^(Fo^2^)+(0.1087P)^2^+11.1146P] where P=(Fo^2^+2Fc^2^)/3'
_refine_ls_weighting_scheme calc
_refine_ls_wR_factor_gt 0.3236
_refine_ls_wR_factor_ref 0.3393
_reflns_Friedel_coverage 0.000
_reflns_number_gt 3513
_reflns_number_total 4941
_reflns_threshold_expression 'I > 2\s(I)'
_cod_data_source_file d2sc00380e3.cif
_cod_data_source_block yang01
_cod_database_code 1566350
_shelx_shelxl_version_number 2018/3
_shelx_space_group_comment
;
The symmetry employed for this shelxl refinement is uniquely defined
by the following loop, which should always be used as a source of
symmetry information in preference to the above space-group names.
They are only intended as comments.
;
_reflns_odcompleteness_completeness 99.94
_reflns_odcompleteness_iscentric 1
_reflns_odcompleteness_theta 66.97
_olex2_refinement_description
;
1. Twinned data refinement
 Scales: 0.654(7)
 0.346(7)
2. Fixed Uiso
 At 1.2 times of:
  All C(H) groups, All N(H) groups
 At 1.5 times of:
  All C(H,H,H) groups
3.a Aromatic/amide H refined with riding coordinates:
 N1(H1), C2(H2), C3(H3), C4(H4), C5(H5), C8(H8), C9(H9), C10(H10), C11(H11),
 C14(H14), C16(H16), C18(H18), C19(H19), C22(H22), C23(H23), C25(H25), C26(H26),
  C30(H30), C31(H31), C33(H33), C34(H34)
3.b Idealised Me refined as rotating group:
 C27(H27A,H27B,H27C), C28(H28A,H28B,H28C), C35(H35A,H35B,H35C), C36(H36A,H36B,
 H36C)
;
_olex2_submission_special_instructions 'No special instructions were received'
_oxdiff_exptl_absorpt_empirical_details
;
Empirical correction (ABSPACK) includes:
- Absorption correction using spherical harmonics
- Frame scaling
;
_oxdiff_exptl_absorpt_empirical_full_max 1.644
_oxdiff_exptl_absorpt_empirical_full_min 0.434

loop_
_space_group_symop_operation_xyz
'x, y, z'
'-x+1/2, y+1/2, -z+1/2'
'-x, -y, -z'
'x-1/2, -y-1/2, z-1/2'

loop_
_atom_site_label
_atom_site_type_symbol
_atom_site_fract_x
_atom_site_fract_y
_atom_site_fract_z
_atom_site_U_iso_or_equiv
_atom_site_adp_type
_atom_site_occupancy
_atom_site_site_symmetry_order
_atom_site_calc_flag
_atom_site_refinement_flags_posn
_atom_site_refinement_flags_adp
_atom_site_refinement_flags_occupancy
_atom_site_disorder_assembly
_atom_site_disorder_group
N1 N 0.4215(3) 0.1791(5) 0.7021(3) 0.0371(11) Uani 1 1 d . . . . .
H1 H 0.400646 0.183007 0.740758 0.045 Uiso 1 1 calc R U . . .
N2 N 0.7989(4) 0.3077(6) 0.6806(3) 0.0403(12) Uani 1 1 d . . . . .
N3 N 1.0719(4) 0.1645(6) 0.8913(3) 0.0592(18) Uani 1 1 d . . . . .
N004 N 0.8846(5) 0.4880(6) 0.4273(3) 0.0534(15) Uani 1 1 d . . . . .
C1 C 0.2021(4) 0.0529(6) 0.5939(3) 0.0374(14) Uani 1 1 d . . . . .
C2 C 0.1099(5) 0.0049(7) 0.6003(4) 0.0459(16) Uani 1 1 d . . . . .
H2 H 0.071536 -0.018065 0.561992 0.055 Uiso 1 1 calc R U . . .
C3 C 0.0760(5) -0.0086(7) 0.6607(4) 0.0500(17) Uani 1 1 d . . . . .
H3 H 0.015169 -0.039963 0.662852 0.060 Uiso 1 1 calc R U . . .
C4 C 0.1312(5) 0.0240(8) 0.7202(4) 0.0559(19) Uani 1 1 d . . . . .
H4 H 0.108649 0.012352 0.761635 0.067 Uiso 1 1 calc R U . . .
C5 C 0.2202(5) 0.0740(8) 0.7147(4) 0.0507(17) Uani 1 1 d . . . . .
H5 H 0.256645 0.098609 0.753604 0.061 Uiso 1 1 calc R U . . .
C6 C 0.2587(4) 0.0896(6) 0.6532(3) 0.0388(14) Uani 1 1 d . . . . .
C7 C 0.2394(4) 0.0697(6) 0.5277(3) 0.0344(13) Uani 1 1 d . . . . .
C8 C 0.1791(5) 0.0420(7) 0.4684(3) 0.0468(16) Uani 1 1 d . . . . .
H8 H 0.117387 0.016258 0.471930 0.056 Uiso 1 1 calc R U . . .
C9 C 0.2107(5) 0.0525(7) 0.4064(3) 0.0490(17) Uani 1 1 d . . . . .
H9 H 0.170086 0.032979 0.368735 0.059 Uiso 1 1 calc R U . . .
C10 C 0.3007(4) 0.0913(7) 0.3989(3) 0.0432(15) Uani 1 1 d . . . . .
H10 H 0.321383 0.097245 0.356505 0.052 Uiso 1 1 calc R U . . .
C11 C 0.3610(4) 0.1217(6) 0.4552(3) 0.0398(14) Uani 1 1 d . . . . .
H11 H 0.422005 0.149238 0.450274 0.048 Uiso 1 1 calc R U . . .
C12 C 0.3310(4) 0.1114(6) 0.5193(3) 0.0330(13) Uani 1 1 d . . . . .
C13 C 0.3958(4) 0.1442(6) 0.5788(3) 0.0315(12) Uani 1 1 d . . . . .
C14 C 0.4887(4) 0.1774(6) 0.5762(3) 0.0333(13) Uani 1 1 d . . . . .
H14 H 0.512634 0.178405 0.534852 0.040 Uiso 1 1 calc R U . . .
C15 C 0.5495(4) 0.2103(6) 0.6340(3) 0.0319(12) Uani 1 1 d . . . . .
C16 C 0.6446(4) 0.2411(6) 0.6294(3) 0.0370(13) Uani 1 1 d . . . . .
H16 H 0.667409 0.240771 0.587584 0.044 Uiso 1 1 calc R U . . .
C17 C 0.7053(4) 0.2720(6) 0.6853(3) 0.0369(13) Uani 1 1 d . . . . .
C18 C 0.6684(4) 0.2688(6) 0.7481(3) 0.0377(14) Uani 1 1 d . . . . .
H18 H 0.707964 0.287030 0.786532 0.045 Uiso 1 1 calc R U . . .
C19 C 0.5767(4) 0.2397(6) 0.7539(3) 0.0358(13) Uani 1 1 d . . . . .
H19 H 0.554791 0.238429 0.795969 0.043 Uiso 1 1 calc R U . . .
C20 C 0.5150(4) 0.2117(5) 0.6975(3) 0.0329(13) Uani 1 1 d . . . . .
C21 C 0.8691(4) 0.2668(6) 0.7323(3) 0.0349(13) Uani 1 1 d . . . . .
C22 C 0.9438(4) 0.3557(6) 0.7516(3) 0.0389(14) Uani 1 1 d . . . . .
H22 H 0.948155 0.439525 0.729776 0.047 Uiso 1 1 calc R U . . .
C23 C 1.0107(4) 0.3208(6) 0.8024(3) 0.0420(15) Uani 1 1 d . . . . .
H23 H 1.060383 0.380685 0.813336 0.050 Uiso 1 1 calc R U . . .
C24 C 1.0063(4) 0.1987(6) 0.8378(3) 0.0380(14) Uani 1 1 d . . . . .
C25 C 0.9327(4) 0.1071(6) 0.8171(3) 0.0363(13) Uani 1 1 d . . . . .
H25 H 0.928566 0.022939 0.838684 0.044 Uiso 1 1 calc R U . . .
C26 C 0.8672(4) 0.1414(6) 0.7655(3) 0.0350(13) Uani 1 1 d . . . . .
H26 H 0.820078 0.078675 0.752284 0.042 Uiso 1 1 calc R U . . .
C27 C 1.0686(6) 0.0358(9) 0.9231(4) 0.067(2) Uani 1 1 d . . . . .
H27A H 1.012716 0.029906 0.945655 0.101 Uiso 1 1 calc R U . . .
H27B H 1.122416 0.025694 0.954891 0.101 Uiso 1 1 calc R U . . .
H27C H 1.068320 -0.036104 0.890284 0.101 Uiso 1 1 calc R U . . .
C28 C 1.1552(5) 0.2474(8) 0.9031(4) 0.060(2) Uani 1 1 d . . . . .
H28A H 1.189918 0.243657 0.864606 0.090 Uiso 1 1 calc R U . . .
H28B H 1.193130 0.212838 0.941318 0.090 Uiso 1 1 calc R U . . .
H28C H 1.137875 0.341016 0.911039 0.090 Uiso 1 1 calc R U . . .
C29 C 0.8276(4) 0.3570(6) 0.6185(3) 0.0366(14) Uani 1 1 d . . . . .
C30 C 0.8915(4) 0.2893(6) 0.5847(3) 0.0390(14) Uani 1 1 d . . . . .
H30 H 0.921711 0.212516 0.604069 0.047 Uiso 1 1 calc R U . . .
C31 C 0.9128(5) 0.3324(6) 0.5215(3) 0.0434(15) Uani 1 1 d . . . . .
H31 H 0.956500 0.283843 0.499443 0.052 Uiso 1 1 calc R U . . .
C32 C 0.8687(5) 0.4483(7) 0.4914(3) 0.0421(15) Uani 1 1 d . . . . .
C33 C 0.8069(4) 0.5219(6) 0.5284(3) 0.0416(15) Uani 1 1 d . . . . .
H33 H 0.779010 0.601854 0.510508 0.050 Uiso 1 1 calc R U . . .
C34 C 0.7867(4) 0.4774(6) 0.5910(3) 0.0400(14) Uani 1 1 d . . . . .
H34 H 0.745928 0.527865 0.614801 0.048 Uiso 1 1 calc R U . . .
C35 C 0.8439(6) 0.6100(8) 0.3988(4) 0.066(2) Uani 1 1 d . . . . .
H35A H 0.777309 0.598709 0.391217 0.100 Uiso 1 1 calc R U . . .
H35B H 0.869045 0.628361 0.357143 0.100 Uiso 1 1 calc R U . . .
H35C H 0.857958 0.685685 0.428834 0.100 Uiso 1 1 calc R U . . .
C36 C 0.9424(5) 0.4068(7) 0.3899(3) 0.0534(18) Uani 1 1 d . . . . .
H36A H 1.002393 0.394948 0.414818 0.080 Uiso 1 1 calc R U . . .
H36B H 0.950380 0.451893 0.348366 0.080 Uiso 1 1 calc R U . . .
H36C H 0.913829 0.318519 0.381245 0.080 Uiso 1 1 calc R U . . .
B1 B 0.3590(5) 0.1401(7) 0.6469(4) 0.0358(15) Uani 1 1 d . . . . .

loop_
_atom_site_aniso_label
_atom_site_aniso_U_11
_atom_site_aniso_U_22
_atom_site_aniso_U_33
_atom_site_aniso_U_23
_atom_site_aniso_U_13
_atom_site_aniso_U_12
N1 0.038(3) 0.039(3) 0.034(3) 0.001(2) 0.001(2) 0.002(2)
N2 0.039(3) 0.046(3) 0.033(3) 0.008(2) -0.008(2) -0.006(2)
N3 0.058(4) 0.046(3) 0.066(4) 0.021(3) -0.034(3) -0.019(3)
N004 0.073(4) 0.041(3) 0.048(3) 0.009(3) 0.017(3) 0.006(3)
C1 0.037(3) 0.026(3) 0.049(4) 0.007(3) 0.003(3) 0.001(2)
C2 0.044(4) 0.039(4) 0.053(4) 0.001(3) -0.001(3) -0.005(3)
C3 0.038(3) 0.049(4) 0.064(5) 0.004(3) 0.011(3) -0.008(3)
C4 0.054(4) 0.065(5) 0.052(4) 0.004(4) 0.021(4) -0.002(4)
C5 0.049(4) 0.058(4) 0.046(4) -0.001(3) 0.008(3) -0.001(3)
C6 0.041(3) 0.033(3) 0.043(3) 0.004(3) 0.004(3) 0.006(3)
C7 0.036(3) 0.031(3) 0.034(3) 0.001(2) -0.004(2) -0.001(2)
C8 0.041(3) 0.050(4) 0.048(4) 0.003(3) -0.004(3) -0.003(3)
C9 0.050(4) 0.056(4) 0.037(3) -0.001(3) -0.013(3) -0.006(3)
C10 0.046(4) 0.049(4) 0.033(3) 0.007(3) -0.005(3) -0.003(3)
C11 0.044(3) 0.038(3) 0.036(3) 0.003(3) -0.005(3) -0.003(3)
C12 0.040(3) 0.029(3) 0.030(3) 0.003(2) -0.003(2) 0.003(2)
C13 0.036(3) 0.027(3) 0.029(3) 0.001(2) -0.007(2) 0.003(2)
C14 0.039(3) 0.030(3) 0.031(3) 0.004(2) 0.004(2) 0.002(2)
C15 0.035(3) 0.029(3) 0.030(3) -0.002(2) -0.004(2) 0.000(2)
C16 0.040(3) 0.040(3) 0.030(3) 0.000(3) 0.000(3) 0.000(3)
C17 0.036(3) 0.036(3) 0.038(3) 0.002(3) -0.002(3) -0.002(3)
C18 0.045(3) 0.033(3) 0.034(3) 0.000(3) -0.006(3) 0.001(3)
C19 0.043(3) 0.035(3) 0.029(3) 0.000(2) 0.000(2) -0.002(3)
C20 0.041(3) 0.022(3) 0.036(3) 0.001(2) 0.004(3) 0.002(2)
C21 0.035(3) 0.033(3) 0.035(3) 0.003(2) -0.006(2) -0.002(2)
C22 0.045(4) 0.029(3) 0.040(3) 0.002(3) -0.007(3) -0.005(3)
C23 0.043(3) 0.036(3) 0.044(4) 0.000(3) -0.009(3) -0.010(3)
C24 0.041(3) 0.033(3) 0.037(3) 0.004(3) -0.011(3) -0.002(3)
C25 0.040(3) 0.028(3) 0.041(3) 0.000(2) -0.002(3) -0.002(2)
C26 0.037(3) 0.032(3) 0.034(3) -0.004(2) -0.005(2) -0.004(2)
C27 0.071(5) 0.065(5) 0.059(5) 0.023(4) -0.029(4) -0.012(4)
C28 0.056(4) 0.047(4) 0.070(5) 0.001(4) -0.026(4) -0.009(3)
C29 0.034(3) 0.037(3) 0.036(3) 0.002(3) -0.013(3) -0.011(2)
C30 0.046(4) 0.031(3) 0.039(3) 0.003(3) -0.006(3) -0.003(3)
C31 0.055(4) 0.030(3) 0.045(4) 0.002(3) 0.004(3) 0.002(3)
C32 0.050(4) 0.037(3) 0.037(3) 0.005(3) -0.002(3) -0.003(3)
C33 0.044(3) 0.032(3) 0.048(4) 0.004(3) -0.003(3) 0.003(3)
C34 0.038(3) 0.037(3) 0.044(3) 0.001(3) -0.004(3) -0.001(3)
C35 0.092(6) 0.056(5) 0.050(4) 0.020(4) 0.000(4) 0.003(4)
C36 0.070(5) 0.048(4) 0.043(4) 0.002(3) 0.006(3) 0.004(4)
B1 0.040(4) 0.028(3) 0.039(4) 0.001(3) 0.002(3) 0.007(3)

loop_
_atom_type_symbol
_atom_type_description
_atom_type_scat_dispersion_real
_atom_type_scat_dispersion_imag
_atom_type_scat_source
C C 0.0181 0.0091 'International Tables Vol C Tables 4.2.6.8 and 6.1.1.4'
H H 0.0000 0.0000 'International Tables Vol C Tables 4.2.6.8 and 6.1.1.4'
B B 0.0090 0.0039 'International Tables Vol C Tables 4.2.6.8 and 6.1.1.4'
N N 0.0311 0.0180 'International Tables Vol C Tables 4.2.6.8 and 6.1.1.4'

loop_
_geom_angle_atom_site_label_1
_geom_angle_atom_site_label_2
_geom_angle_atom_site_label_3
_geom_angle
_geom_angle_site_symmetry_1
_geom_angle_site_symmetry_3
_geom_angle_publ_flag
C20 N1 H1 118.2 . . ?
C20 N1 B1 123.7(5) . . ?
B1 N1 H1 118.2 . . ?
C17 N2 C21 119.7(5) . . ?
C17 N2 C29 120.0(5) . . ?
C21 N2 C29 119.0(5) . . ?
C24 N3 C27 120.7(6) . . ?
C24 N3 C28 118.6(6) . . ?
C27 N3 C28 119.1(6) . . ?
C32 N004 C35 120.7(6) . . ?
C32 N004 C36 119.8(6) . . ?
C36 N004 C35 119.5(6) . . ?
C2 C1 C6 117.9(6) . . ?
C2 C1 C7 122.3(6) . . ?
C6 C1 C7 119.7(5) . . ?
C1 C2 H2 119.0 . . ?
C3 C2 C1 122.0(7) . . ?
C3 C2 H2 119.0 . . ?
C2 C3 H3 119.4 . . ?
C2 C3 C4 121.3(6) . . ?
C4 C3 H3 119.4 . . ?
C3 C4 H4 121.2 . . ?
C5 C4 C3 117.5(7) . . ?
C5 C4 H4 121.2 . . ?
C4 C5 H5 118.3 . . ?
C4 C5 C6 123.4(7) . . ?
C6 C5 H5 118.3 . . ?
C1 C6 B1 118.4(6) . . ?
C5 C6 C1 117.9(6) . . ?
C5 C6 B1 123.6(6) . . ?
C8 C7 C1 119.0(5) . . ?
C12 C7 C1 124.1(5) . . ?
C12 C7 C8 117.0(6) . . ?
C7 C8 H8 119.4 . . ?
C9 C8 C7 121.2(6) . . ?
C9 C8 H8 119.4 . . ?
C8 C9 H9 119.4 . . ?
C10 C9 C8 121.3(6) . . ?
C10 C9 H9 119.4 . . ?
C9 C10 H10 120.4 . . ?
C9 C10 C11 119.2(6) . . ?
C11 C10 H10 120.4 . . ?
C10 C11 H11 119.6 . . ?
C10 C11 C12 120.9(6) . . ?
C12 C11 H11 119.6 . . ?
C7 C12 C13 119.3(5) . . ?
C11 C12 C7 120.4(5) . . ?
C11 C12 C13 120.4(5) . . ?
C12 C13 B1 118.7(5) . . ?
C14 C13 C12 123.7(5) . . ?
C14 C13 B1 117.6(5) . . ?
C13 C14 H14 118.6 . . ?
C13 C14 C15 122.8(5) . . ?
C15 C14 H14 118.6 . . ?
C16 C15 C14 121.1(5) . . ?
C16 C15 C20 118.9(5) . . ?
C20 C15 C14 120.0(5) . . ?
C15 C16 H16 119.1 . . ?
C17 C16 C15 121.9(6) . . ?
C17 C16 H16 119.1 . . ?
N2 C17 C18 120.6(5) . . ?
C16 C17 N2 122.0(6) . . ?
C16 C17 C18 117.4(6) . . ?
C17 C18 H18 119.1 . . ?
C19 C18 C17 121.8(6) . . ?
C19 C18 H18 119.1 . . ?
C18 C19 H19 119.5 . . ?
C18 C19 C20 120.9(6) . . ?
C20 C19 H19 119.5 . . ?
N1 C20 C15 118.8(5) . . ?
N1 C20 C19 122.1(5) . . ?
C19 C20 C15 119.1(5) . . ?
C22 C21 N2 119.7(5) . . ?
C26 C21 N2 123.1(5) . . ?
C26 C21 C22 117.1(5) . . ?
C21 C22 H22 119.5 . . ?
C23 C22 C21 121.0(6) . . ?
C23 C22 H22 119.5 . . ?
C22 C23 H23 119.0 . . ?
C22 C23 C24 121.9(6) . . ?
C24 C23 H23 119.0 . . ?
N3 C24 C25 120.3(5) . . ?
C23 C24 N3 122.5(6) . . ?
C23 C24 C25 117.2(5) . . ?
C24 C25 H25 119.7 . . ?
C26 C25 C24 120.5(6) . . ?
C26 C25 H25 119.7 . . ?
C21 C26 H26 118.9 . . ?
C25 C26 C21 122.2(5) . . ?
C25 C26 H26 118.9 . . ?
N3 C27 H27A 109.5 . . ?
N3 C27 H27B 109.5 . . ?
N3 C27 H27C 109.5 . . ?
H27A C27 H27B 109.5 . . ?
H27A C27 H27C 109.5 . . ?
H27B C27 H27C 109.5 . . ?
N3 C28 H28A 109.5 . . ?
N3 C28 H28B 109.5 . . ?
N3 C28 H28C 109.5 . . ?
H28A C28 H28B 109.5 . . ?
H28A C28 H28C 109.5 . . ?
H28B C28 H28C 109.5 . . ?
C30 C29 N2 122.4(6) . . ?
C30 C29 C34 118.9(6) . . ?
C34 C29 N2 118.6(6) . . ?
C29 C30 H30 119.2 . . ?
C29 C30 C31 121.7(6) . . ?
C31 C30 H30 119.2 . . ?
C30 C31 H31 119.9 . . ?
C30 C31 C32 120.3(6) . . ?
C32 C31 H31 119.9 . . ?
N004 C32 C31 121.3(6) . . ?
N004 C32 C33 121.2(6) . . ?
C31 C32 C33 117.5(6) . . ?
C32 C33 H33 119.4 . . ?
C34 C33 C32 121.2(6) . . ?
C34 C33 H33 119.4 . . ?
C29 C34 H34 119.9 . . ?
C33 C34 C29 120.2(6) . . ?
C33 C34 H34 119.9 . . ?
N004 C35 H35A 109.5 . . ?
N004 C35 H35B 109.5 . . ?
N004 C35 H35C 109.5 . . ?
H35A C35 H35B 109.5 . . ?
H35A C35 H35C 109.5 . . ?
H35B C35 H35C 109.5 . . ?
N004 C36 H36A 109.5 . . ?
N004 C36 H36B 109.5 . . ?
N004 C36 H36C 109.5 . . ?
H36A C36 H36B 109.5 . . ?
H36A C36 H36C 109.5 . . ?
H36B C36 H36C 109.5 . . ?
N1 B1 C6 123.5(6) . . ?
N1 B1 C13 116.9(6) . . ?
C13 B1 C6 119.5(6) . . ?

loop_
_geom_bond_atom_site_label_1
_geom_bond_atom_site_label_2
_geom_bond_distance
_geom_bond_site_symmetry_2
_geom_bond_publ_flag
N1 H1 0.8600 . ?
N1 C20 1.389(7) . ?
N1 B1 1.411(9) . ?
N2 C17 1.399(8) . ?
N2 C21 1.432(7) . ?
N2 C29 1.435(8) . ?
N3 C24 1.400(8) . ?
N3 C27 1.407(9) . ?
N3 C28 1.442(8) . ?
N004 C32 1.385(8) . ?
N004 C35 1.417(9) . ?
N004 C36 1.412(9) . ?
C1 C2 1.420(9) . ?
C1 C6 1.422(9) . ?
C1 C7 1.491(8) . ?
C2 H2 0.9300 . ?
C2 C3 1.357(10) . ?
C3 H3 0.9300 . ?
C3 C4 1.405(11) . ?
C4 H4 0.9300 . ?
C4 C5 1.379(10) . ?
C5 H5 0.9300 . ?
C5 C6 1.411(9) . ?
C6 B1 1.537(9) . ?
C7 C8 1.430(9) . ?
C7 C12 1.401(8) . ?
C8 H8 0.9300 . ?
C8 C9 1.369(10) . ?
C9 H9 0.9300 . ?
C9 C10 1.368(9) . ?
C10 H10 0.9300 . ?
C10 C11 1.389(8) . ?
C11 H11 0.9300 . ?
C11 C12 1.400(8) . ?
C12 C13 1.479(8) . ?
C13 C14 1.377(8) . ?
C13 B1 1.515(9) . ?
C14 H14 0.9300 . ?
C14 C15 1.421(8) . ?
C15 C16 1.409(8) . ?
C15 C20 1.414(8) . ?
C16 H16 0.9300 . ?
C16 C17 1.388(8) . ?
C17 C18 1.415(8) . ?
C18 H18 0.9300 . ?
C18 C19 1.363(8) . ?
C19 H19 0.9300 . ?
C19 C20 1.397(8) . ?
C21 C22 1.402(8) . ?
C21 C26 1.391(8) . ?
C22 H22 0.9300 . ?
C22 C23 1.376(9) . ?
C23 H23 0.9300 . ?
C23 C24 1.387(9) . ?
C24 C25 1.413(8) . ?
C25 H25 0.9300 . ?
C25 C26 1.373(8) . ?
C26 H26 0.9300 . ?
C27 H27A 0.9600 . ?
C27 H27B 0.9600 . ?
C27 H27C 0.9600 . ?
C28 H28A 0.9600 . ?
C28 H28B 0.9600 . ?
C28 H28C 0.9600 . ?
C29 C30 1.362(9) . ?
C29 C34 1.398(9) . ?
C30 H30 0.9300 . ?
C30 C31 1.398(9) . ?
C31 H31 0.9300 . ?
C31 C32 1.401(9) . ?
C32 C33 1.406(9) . ?
C33 H33 0.9300 . ?
C33 C34 1.389(9) . ?
C34 H34 0.9300 . ?
C35 H35A 0.9600 . ?
C35 H35B 0.9600 . ?
C35 H35C 0.9600 . ?
C36 H36A 0.9600 . ?
C36 H36B 0.9600 . ?
C36 H36C 0.9600 . ?

loop_
_geom_torsion_atom_site_label_1
_geom_torsion_atom_site_label_2
_geom_torsion_atom_site_label_3
_geom_torsion_atom_site_label_4
_geom_torsion
_geom_torsion_site_symmetry_1
_geom_torsion_site_symmetry_2
_geom_torsion_site_symmetry_3
_geom_torsion_site_symmetry_4
_geom_torsion_publ_flag
N2 C17 C18 C19 177.4(6) . . . . ?
N2 C21 C22 C23 178.2(6) . . . . ?
N2 C21 C26 C25 -176.7(6) . . . . ?
N2 C29 C30 C31 174.5(6) . . . . ?
N2 C29 C34 C33 -174.6(5) . . . . ?
N3 C24 C25 C26 178.8(6) . . . . ?
N004 C32 C33 C34 176.1(6) . . . . ?
C1 C2 C3 C4 -0.3(11) . . . . ?
C1 C6 B1 N1 -179.9(6) . . . . ?
C1 C6 B1 C13 -2.3(8) . . . . ?
C1 C7 C8 C9 -178.3(6) . . . . ?
C1 C7 C12 C11 178.6(5) . . . . ?
C1 C7 C12 C13 -1.3(9) . . . . ?
C2 C1 C6 C5 1.0(9) . . . . ?
C2 C1 C6 B1 179.3(6) . . . . ?
C2 C1 C7 C8 2.6(9) . . . . ?
C2 C1 C7 C12 -177.3(6) . . . . ?
C2 C3 C4 C5 1.8(11) . . . . ?
C3 C4 C5 C6 -2.0(11) . . . . ?
C4 C5 C6 C1 0.6(10) . . . . ?
C4 C5 C6 B1 -177.6(7) . . . . ?
C5 C6 B1 N1 -1.7(10) . . . . ?
C5 C6 B1 C13 175.9(6) . . . . ?
C6 C1 C2 C3 -1.1(10) . . . . ?
C6 C1 C7 C8 -175.4(6) . . . . ?
C6 C1 C7 C12 4.7(9) . . . . ?
C7 C1 C2 C3 -179.2(6) . . . . ?
C7 C1 C6 C5 179.1(6) . . . . ?
C7 C1 C6 B1 -2.6(8) . . . . ?
C7 C8 C9 C10 -0.6(11) . . . . ?
C7 C12 C13 C14 175.7(5) . . . . ?
C7 C12 C13 B1 -3.7(8) . . . . ?
C8 C7 C12 C11 -1.3(9) . . . . ?
C8 C7 C12 C13 178.8(5) . . . . ?
C8 C9 C10 C11 -0.6(11) . . . . ?
C9 C10 C11 C12 0.8(10) . . . . ?
C10 C11 C12 C7 0.2(9) . . . . ?
C10 C11 C12 C13 -179.9(6) . . . . ?
C11 C12 C13 C14 -4.2(9) . . . . ?
C11 C12 C13 B1 176.4(5) . . . . ?
C12 C7 C8 C9 1.6(10) . . . . ?
C12 C13 C14 C15 179.2(5) . . . . ?
C12 C13 B1 N1 -176.7(5) . . . . ?
C12 C13 B1 C6 5.5(8) . . . . ?
C13 C14 C15 C16 178.7(6) . . . . ?
C13 C14 C15 C20 -0.9(9) . . . . ?
C14 C13 B1 N1 3.9(8) . . . . ?
C14 C13 B1 C6 -173.9(5) . . . . ?
C14 C15 C16 C17 -179.3(6) . . . . ?
C14 C15 C20 N1 0.7(8) . . . . ?
C14 C15 C20 C19 177.8(5) . . . . ?
C15 C16 C17 N2 -177.6(6) . . . . ?
C15 C16 C17 C18 1.3(9) . . . . ?
C16 C15 C20 N1 -179.0(5) . . . . ?
C16 C15 C20 C19 -1.8(8) . . . . ?
C16 C17 C18 C19 -1.5(9) . . . . ?
C17 N2 C21 C22 -142.9(6) . . . . ?
C17 N2 C21 C26 36.8(9) . . . . ?
C17 N2 C29 C30 -118.0(7) . . . . ?
C17 N2 C29 C34 60.5(8) . . . . ?
C17 C18 C19 C20 0.0(9) . . . . ?
C18 C19 C20 N1 178.7(5) . . . . ?
C18 C19 C20 C15 1.7(9) . . . . ?
C20 N1 B1 C6 173.4(5) . . . . ?
C20 N1 B1 C13 -4.3(8) . . . . ?
C20 C15 C16 C17 0.4(9) . . . . ?
C21 N2 C17 C16 -145.7(6) . . . . ?
C21 N2 C17 C18 35.5(9) . . . . ?
C21 N2 C29 C30 48.3(8) . . . . ?
C21 N2 C29 C34 -133.2(6) . . . . ?
C21 C22 C23 C24 -1.7(10) . . . . ?
C22 C21 C26 C25 3.0(9) . . . . ?
C22 C23 C24 N3 -177.4(7) . . . . ?
C22 C23 C24 C25 3.5(10) . . . . ?
C23 C24 C25 C26 -2.1(9) . . . . ?
C24 C25 C26 C21 -1.1(9) . . . . ?
C26 C21 C22 C23 -1.6(9) . . . . ?
C27 N3 C24 C23 -175.7(8) . . . . ?
C27 N3 C24 C25 3.4(11) . . . . ?
C28 N3 C24 C23 -10.5(11) . . . . ?
C28 N3 C24 C25 168.6(7) . . . . ?
C29 N2 C17 C16 20.5(9) . . . . ?
C29 N2 C17 C18 -158.3(6) . . . . ?
C29 N2 C21 C22 50.8(8) . . . . ?
C29 N2 C21 C26 -129.5(6) . . . . ?
C29 C30 C31 C32 0.4(10) . . . . ?
C30 C29 C34 C33 4.0(9) . . . . ?
C30 C31 C32 N004 -176.1(6) . . . . ?
C30 C31 C32 C33 3.2(9) . . . . ?
C31 C32 C33 C34 -3.2(10) . . . . ?
C32 C33 C34 C29 -0.4(9) . . . . ?
C34 C29 C30 C31 -4.0(9) . . . . ?
C35 N004 C32 C31 -176.2(7) . . . . ?
C35 N004 C32 C33 4.5(11) . . . . ?
C36 N004 C32 C31 3.3(10) . . . . ?
C36 N004 C32 C33 -176.0(7) . . . . ?
B1 N1 C20 C15 2.1(8) . . . . ?
B1 N1 C20 C19 -175.0(6) . . . . ?
B1 C13 C14 C15 -1.4(8) . . . . ?

loop_
_twin_individual_id
_twin_individual_mass_fraction_refined
1 0.654(7)
2 0.346(7)
